data_7013896
loop_
_publ_author_name
'Bruce, Michael I.'
'Ellis, Benjamin G.'
'Gaudio, Maryka'
'Lapinte, Claude'
'Melino, Giovanni'
'Paul, Fr\'ed\'eric'
'Skelton, Brian W.'
'Smith, Mark E.'
'Toupet, Loic'
'White, Allan H.'

_publ_section_title
;
 Preparation, structures and some reactions of novel diynyl complexes
 of iron and ruthenium.
;
_journal_issue 10
_journal_name_full 'Dalton transactions (Cambridge, England : 2003)'
_journal_page_first 1601
_journal_page_last 1609
_journal_paper_doi 10.1039/b316297b
_journal_year 2004
_chemical_formula_moiety 'C48 H44 P2 Ru1 Si1, C5 H12'
_chemical_formula_sum 'C53 H56 P2 Ru Si'
_chemical_formula_weight 884.14
_space_group_IT_number 14
_symmetry_cell_setting monoclinic
_symmetry_space_group_name_Hall '-P 2ybc'
_symmetry_space_group_name_H-M 'P 1 21/c 1'
_audit_creation_date 01-05-10
_audit_creation_method Xtal3.6
_cell_angle_alpha 90.00000
_cell_angle_beta 95.572(2)
_cell_angle_gamma 90.00000
_cell_formula_units_Z 4
_cell_length_a 11.1851(8)
_cell_length_b 17.1710(10)
_cell_length_c 24.241(2)
_cell_measurement_reflns_used 6011
_cell_measurement_temperature 150(2)
_cell_measurement_theta_max 36.4
_cell_measurement_theta_min 2.6
_cell_volume 4633.7(6)
_computing_cell_refinement 'Siemens SAINT (Siemens, 1995)'
_computing_data_collection 'Siemens SMART (Siemens, 1995)'
_computing_data_reduction 'xtal ADDREF SORTRF'
_computing_molecular_graphics xtal
_computing_publication_material 'xtal BONDLA CIFIO'
_computing_structure_refinement 'xtal CRYLSQ'
_computing_structure_solution xtal
_diffrn_ambient_temperature 150(2)
_diffrn_measured_fraction_theta_full 1.0
_diffrn_measured_fraction_theta_max .98
_diffrn_measurement_device_type
;
Bruker SMART CCD diffractometer
;
_diffrn_measurement_method '\w scans'
_diffrn_radiation_detector 'CCD area detector'
_diffrn_radiation_monochromator graphite
_diffrn_radiation_source 'sealed tube'
_diffrn_radiation_type 'Mo K\a'
_diffrn_radiation_wavelength .71073
_diffrn_reflns_av_R_equivalents .070
_diffrn_reflns_av_sigmaI/netI .154
_diffrn_reflns_limit_h_max 19
_diffrn_reflns_limit_h_min -19
_diffrn_reflns_limit_k_max 29
_diffrn_reflns_limit_k_min -29
_diffrn_reflns_limit_l_max 41
_diffrn_reflns_limit_l_min -41
_diffrn_reflns_number 96657
_diffrn_reflns_theta_full 36.5
_diffrn_reflns_theta_max 37.8
_diffrn_reflns_theta_min 1.46
_diffrn_standards_decay_% 0
_exptl_absorpt_coefficient_mu .467
_exptl_absorpt_correction_T_max .86
_exptl_absorpt_correction_T_min .76
_exptl_absorpt_correction_type multi-scan
_exptl_absorpt_process_details
;
SADABS; Sheldrick, 1996
;
_exptl_crystal_colour yellow
_exptl_crystal_density_diffrn 1.267
_exptl_crystal_density_method 'not measured'
_exptl_crystal_description plate
_exptl_crystal_F_000 1848
_exptl_crystal_size_max .25
_exptl_crystal_size_mid .12
_exptl_crystal_size_min .07
_refine_diff_density_max 1.287
_refine_diff_density_min -.978
_refine_ls_extinction_method none
_refine_ls_goodness_of_fit_all .954
_refine_ls_goodness_of_fit_ref 1.054
_refine_ls_hydrogen_treatment mixed
_refine_ls_matrix_type full
_refine_ls_number_constraints 0
_refine_ls_number_parameters 690
_refine_ls_number_reflns 14615
_refine_ls_number_restraints 0
_refine_ls_R_factor_all .094
_refine_ls_R_factor_gt .041
_refine_ls_shift/su_max .023
_refine_ls_shift/su_mean .0005
_refine_ls_structure_factor_coef F
_refine_ls_weighting_scheme calc
_refine_ls_wR_factor_all .041
_refine_ls_wR_factor_ref .035
_reflns_d_resolution_high .58
_reflns_d_resolution_low 13.951
_reflns_Friedel_coverage 0
_reflns_limit_h_max 19
_reflns_limit_h_min 0
_reflns_limit_k_max 29
_reflns_limit_k_min 0
_reflns_limit_l_max 41
_reflns_limit_l_min -41
_reflns_number_gt 14615
_reflns_number_total 24383
_reflns_threshold_expression 'F    > 4.00 sig(F   )'
_cod_data_source_file b316297b.txt
_cod_data_source_block br805
_cod_original_sg_symbol_Hall -p_2ybc
_cod_original_sg_symbol_H-M P_1_21/c_1
_cod_original_formula_sum 'C53 H56 P2 Ru1 Si1'
_cod_database_code 7013896

loop_
_symmetry_equiv_pos_as_xyz
+x,+y,+z
-x,1/2+y,1/2-z
-x,-y,-z
+x,1/2-y,1/2+z

loop_
_atom_site_label
_atom_site_fract_x
_atom_site_fract_y
_atom_site_fract_z
_atom_site_U_iso_or_equiv
_atom_site_adp_type
_atom_site_calc_flag
_atom_site_calc_attached_atom
_atom_site_occupancy
_atom_site_disorder_assembly
_atom_site_disorder_group
Ru .167732(11) .134772(7) .179457(6) .01483(5) Uani ? ? 1.00000 ? ?
P1 .05655(4) .05966(2) .234051(18) .01681(18) Uani ? ? 1.00000 ? ?
C111 .13143(14) .00509(10) .29246(7) .0201(7) Uani ? ? 1.00000 ? ?
C112 .16713(17) .03987(12) .34321(8) .0279(9) Uani ? ? 1.00000 ? ?
C113 .22893(19) -.00324(15) .38553(9) .0380(12) Uani ? ? 1.00000 ? ?
C114 .25411(19) -.08124(14) .37757(10) .0405(12) Uani ? ? 1.00000 ? ?
C115 .22000(18) -.11607(12) .32742(10) .0352(11) Uani ? ? 1.00000 ? ?
C116 .16058(16) -.07348(11) .28479(9) .0261(9) Uani ? ? 1.00000 ? ?
C121 -.05285(14) .12285(9) .26530(7) .0201(8) Uani ? ? 1.00000 ? ?
C122 -.01186(17) .19074(11) .29277(8) .0258(9) Uani ? ? 1.00000 ? ?
C123 -.09132(18) .24166(12) .31459(9) .0310(10) Uani ? ? 1.00000 ? ?
C124 -.21368(19) .22665(13) .30857(9) .0345(10) Uani ? ? 1.00000 ? ?
C125 -.25596(18) .16080(13) .28066(9) .0344(10) Uani ? ? 1.00000 ? ?
C126 -.17662(16) .10879(11) .25933(8) .0258(9) Uani ? ? 1.00000 ? ?
C131 -.04115(14) -.01647(9) .20059(7) .0199(7) Uani ? ? 1.00000 ? ?
C132 -.10631(16) -.06683(10) .23233(9) .0264(9) Uani ? ? 1.00000 ? ?
C133 -.18107(17) -.12315(11) .20668(10) .0334(10) Uani ? ? 1.00000 ? ?
C134 -.19220(17) -.13095(12) .14973(10) .0340(10) Uani ? ? 1.00000 ? ?
C135 -.12780(17) -.08249(11) .11789(9) .0298(10) Uani ? ? 1.00000 ? ?
C136 -.05257(15) -.02533(10) .14337(8) .0228(8) Uani ? ? 1.00000 ? ?
P2 .32488(4) .05234(2) .167392(18) .01585(18) Uani ? ? 1.00000 ? ?
C211 .39619(14) -.01783(9) .21763(7) .0186(7) Uani ? ? 1.00000 ? ?
C212 .43549(16) .01016(11) .27010(8) .0252(9) Uani ? ? 1.00000 ? ?
C213 .50643(17) -.03555(11) .30734(9) .0294(9) Uani ? ? 1.00000 ? ?
C214 .53762(17) -.11034(11) .29267(9) .0308(9) Uani ? ? 1.00000 ? ?
C215 .49737(17) -.13912(12) .24140(9) .0313(9) Uani ? ? 1.00000 ? ?
C216 .42758(16) -.09343(10) .20349(8) .0246(8) Uani ? ? 1.00000 ? ?
C221 .46318(14) .10384(9) .15287(7) .0178(7) Uani ? ? 1.00000 ? ?
C222 .46980(15) .18466(10) .15502(7) .0205(8) Uani ? ? 1.00000 ? ?
C223 .57224(15) .22337(10) .14171(8) .0238(8) Uani ? ? 1.00000 ? ?
C224 .67021(16) .18197(11) .12706(8) .0244(9) Uani ? ? 1.00000 ? ?
C225 .66664(15) .10121(11) .12692(7) .0227(8) Uani ? ? 1.00000 ? ?
C226 .56447(15) .06232(10) .13950(7) .0212(8) Uani ? ? 1.00000 ? ?
C231 .29005(14) -.00466(9) .10402(7) .0200(7) Uani ? ? 1.00000 ? ?
C232 .32835(17) .01754(11) .05363(8) .0259(9) Uani ? ? 1.00000 ? ?
C233 .2878(2) -.02066(13) .00496(8) .0340(10) Uani ? ? 1.00000 ? ?
C234 .20782(19) -.08158(13) .00597(9) .0365(11) Uani ? ? 1.00000 ? ?
C235 .16877(18) -.10474(12) .05592(9) .0334(10) Uani ? ? 1.00000 ? ?
C236 .20924(16) -.06684(10) .10447(8) .0249(9) Uani ? ? 1.00000 ? ?
C1 .26199(14) .16908(9) .24896(7) .0191(7) Uani ? ? 1.00000 ? ?
C2 .32011(15) .18970(9) .29190(7) .0211(8) Uani ? ? 1.00000 ? ?
C3 .38467(16) .20088(10) .34247(8) .0241(8) Uani ? ? 1.00000 ? ?
C4 .44051(18) .20855(11) .38758(8) .0326(10) Uani ? ? 1.00000 ? ?
C41 .4500(4) .1453(3) .50303(16) .080(3) Uani ? ? 1.00000 ? ?
C42 .6758(2) .2074(2) .46013(14) .0513(16) Uani ? ? 1.00000 ? ?
C43 .4740(3) .3196(2) .48167(15) .066(2) Uani ? ? 1.00000 ? ?
Si .51090(5) .22026(4) .45817(2) .0350(3) Uani ? ? 1.00000 ? ?
C01 .16130(16) .25291(10) .13992(8) .0258(9) Uani ? ? 1.00000 ? ?
C02 .18389(17) .19805(11) .09936(8) .0258(9) Uani ? ? 1.00000 ? ?
C03 .08361(16) .14664(11) .09143(8) .0253(9) Uani ? ? 1.00000 ? ?
C04 .00055(16) .17071(11) .12855(8) .0258(9) Uani ? ? 1.00000 ? ?
C05 .04700(16) .23668(10) .15866(8) .0262(9) Uani ? ? 1.00000 ? ?
C10 .0651(6) .2945(3) -.04087(16) .173(5) Uani ? ? 1.00000 ? ?
C20 .0177(4) .3448(3) .00378(18) .113(3) Uani ? ? 1.00000 ? ?
C30 .1106(2) .39686(16) .03246(11) .0550(15) Uani ? ? 1.00000 ? ?
C40 .0695(3) .4478(2) .07732(14) .075(2) Uani ? ? 1.00000 ? ?
C50 .1653(4) .4974(2) .10556(15) .098(3) Uani ? ? 1.00000 ? ?
H112 .1492(16) .0930(11) .3488(8) .024(5) Uiso ? ? 1.00000 ? ?
H113 .250(2) .0213(13) .4188(10) .049(7) Uiso ? ? 1.00000 ? ?
H114 .291(2) -.1105(13) .4074(10) .048(7) Uiso ? ? 1.00000 ? ?
H115 .2360(19) -.1660(13) .3217(9) .036(6) Uiso ? ? 1.00000 ? ?
H116 .1390(17) -.0965(11) .2503(8) .026(5) Uiso ? ? 1.00000 ? ?
H122 .0690(17) .2015(11) .2975(8) .025(5) Uiso ? ? 1.00000 ? ?
H123 -.0598(17) .2856(12) .3335(8) .032(6) Uiso ? ? 1.00000 ? ?
H124 -.2673(19) .2630(12) .3236(9) .040(6) Uiso ? ? 1.00000 ? ?
H125 -.336(2) .1493(12) .2754(9) .041(6) Uiso ? ? 1.00000 ? ?
H126 -.2051(17) .0605(11) .2408(8) .025(5) Uiso ? ? 1.00000 ? ?
H132 -.1016(16) -.0601(10) .2718(8) .021(5) Uiso ? ? 1.00000 ? ?
H133 -.222(2) -.1570(13) .2295(9) .040(6) Uiso ? ? 1.00000 ? ?
H134 -.2407(18) -.1695(12) .1334(8) .033(6) Uiso ? ? 1.00000 ? ?
H135 -.1310(18) -.0888(12) .0785(9) .034(6) Uiso ? ? 1.00000 ? ?
H136 -.0052(17) .0068(11) .1210(8) .025(5) Uiso ? ? 1.00000 ? ?
H212 .4172(18) .0591(12) .2809(8) .030(6) Uiso ? ? 1.00000 ? ?
H213 .532(2) -.0162(12) .3412(9) .038(6) Uiso ? ? 1.00000 ? ?
H214 .5854(19) -.1402(12) .3194(9) .036(6) Uiso ? ? 1.00000 ? ?
H215 .5163(19) -.1874(12) .2329(9) .036(6) Uiso ? ? 1.00000 ? ?
H216 .4042(17) -.1144(11) .1680(8) .025(5) Uiso ? ? 1.00000 ? ?
H222 .4028(16) .2140(10) .1664(7) .021(5) Uiso ? ? 1.00000 ? ?
H223 .5742(17) .2741(11) .1427(8) .026(5) Uiso ? ? 1.00000 ? ?
H224 .7374(18) .2080(11) .1169(8) .029(5) Uiso ? ? 1.00000 ? ?
H225 .7340(17) .0728(11) .1192(8) .023(5) Uiso ? ? 1.00000 ? ?
H226 .5618(14) .0061(10) .1393(7) .011(4) Uiso ? ? 1.00000 ? ?
H232 .3785(18) .0555(12) .0515(8) .031(6) Uiso ? ? 1.00000 ? ?
H233 .3105(18) -.0066(12) -.0283(9) .032(6) Uiso ? ? 1.00000 ? ?
H234 .1833(18) -.1073(12) -.0286(9) .038(6) Uiso ? ? 1.00000 ? ?
H235 .113(2) -.1439(12) .0576(9) .040(6) Uiso ? ? 1.00000 ? ?
H236 .1837(16) -.0820(10) .1382(8) .018(5) Uiso ? ? 1.00000 ? ?
H41a .477(3) .151(2) .5400(17) .117(14) Uiso ? ? 1.00000 ? ?
H41b .469(4) .098(2) .4893(17) .13(2) Uiso ? ? 1.00000 ? ?
H41c .366(3) .153(2) .5035(14) .099(13) Uiso ? ? 1.00000 ? ?
H42a .714(2) .2152(15) .4976(12) .067(8) Uiso ? ? 1.00000 ? ?
H42b .709(3) .2398(17) .4361(12) .074(10) Uiso ? ? 1.00000 ? ?
H42c .695(3) .1610(19) .4475(13) .080(10) Uiso ? ? 1.00000 ? ?
H43a .512(3) .3276(17) .5181(13) .083(10) Uiso ? ? 1.00000 ? ?
H43b .391(3) .3218(17) .4787(12) .080(10) Uiso ? ? 1.00000 ? ?
H43c .502(3) .357(2) .4587(15) .108(16) Uiso ? ? 1.00000 ? ?
H01 .2110(17) .2920(11) .1537(8) .026(5) Uiso ? ? 1.00000 ? ?
H02 .2479(19) .1966(12) .0801(8) .034(6) Uiso ? ? 1.00000 ? ?
H03 .0720(17) .1064(11) .0656(8) .027(5) Uiso ? ? 1.00000 ? ?
H04 -.0721(18) .1483(11) .1339(8) .028(5) Uiso ? ? 1.00000 ? ?
H05 .0126(18) .2640(12) .1866(8) .033(6) Uiso ? ? 1.00000 ? ?
H10a .00593 .26217 -.05912 .24100 Uiso ? ? 1.00000 ? ?
H10b .12988 .26180 -.02433 .24100 Uiso ? ? 1.00000 ? ?
H10c .09948 .32638 -.06817 .24100 Uiso ? ? 1.00000 ? ?
H20a -.01650 .31271 .03011 .13700 Uiso ? ? 1.00000 ? ?
H20b -.04690 .37729 -.01372 .13700 Uiso ? ? 1.00000 ? ?
H30a .14335 .42974 .00573 .06900 Uiso ? ? 1.00000 ? ?
H30b .17526 .36460 .04896 .06900 Uiso ? ? 1.00000 ? ?
H40a .03698 .41502 .10433 .09000 Uiso ? ? 1.00000 ? ?
H40b .00588 .48038 .06118 .09000 Uiso ? ? 1.00000 ? ?
H50a .13454 .52842 .13357 .14600 Uiso ? ? 1.00000 ? ?
H50b .19757 .53083 .07937 .14600 Uiso ? ? 1.00000 ? ?
H50c .22867 .46547 .12252 .14600 Uiso ? ? 1.00000 ? ?

loop_
_atom_site_aniso_label
_atom_site_aniso_U_11
_atom_site_aniso_U_22
_atom_site_aniso_U_33
_atom_site_aniso_U_12
_atom_site_aniso_U_13
_atom_site_aniso_U_23
Ru .01179(5) .01328(5) .01926(6) .00016(5) .00063(4) .00065(6)
P1 .01401(18) .01530(18) .0212(2) .00043(15) .00222(16) .00001(16)
C111 .0153(7) .0213(8) .0241(8) .0006(6) .0039(6) .0042(7)
C112 .0244(9) .0327(10) .0269(10) .0042(8) .0044(7) .0020(8)
C113 .0295(11) .0577(15) .0263(11) .0054(10) .0009(9) .0040(10)
C114 .0286(11) .0515(14) .0409(13) .0100(10) .0003(9) .0220(11)
C115 .0247(10) .0288(10) .0520(14) .0072(8) .0035(9) .0142(9)
C116 .0197(8) .0230(9) .0355(11) .0010(7) .0029(8) .0042(8)
C121 .0177(7) .0220(8) .0209(8) .0033(6) .0043(6) .0018(6)
C122 .0216(9) .0240(9) .0322(10) .0031(7) .0049(8) -.0032(7)
C123 .0318(10) .0262(9) .0352(11) .0066(8) .0045(9) -.0057(8)
C124 .0319(10) .0380(11) .0348(11) .0160(9) .0093(9) -.0014(9)
C125 .0177(9) .0448(12) .0412(12) .0095(8) .0051(8) -.0016(10)
C126 .0189(8) .0304(9) .0280(10) .0027(7) .0018(7) -.0008(8)
C131 .0140(7) .0168(7) .0287(9) -.0003(6) .0019(6) -.0006(6)
C132 .0228(9) .0226(8) .0344(11) -.0034(7) .0062(8) .0009(8)
C133 .0239(9) .0251(10) .0518(13) -.0064(7) .0066(9) .0033(9)
C134 .0243(9) .0239(9) .0525(13) -.0067(8) -.0035(9) -.0051(9)
C135 .0279(10) .0262(9) .0340(11) -.0024(7) -.0032(8) -.0058(8)
C136 .0194(8) .0190(8) .0298(10) -.0008(6) .0013(7) .0000(7)
P2 .01372(18) .01401(18) .0199(2) -.00048(14) .00201(15) -.00093(15)
C211 .0139(7) .0172(7) .0251(9) .0006(6) .0034(6) .0018(6)
C212 .0242(9) .0214(8) .0295(10) .0051(7) -.0004(7) .0004(7)
C213 .0271(10) .0290(10) .0310(10) .0039(8) -.0036(8) .0042(8)
C214 .0209(9) .0284(9) .0428(12) .0054(7) .0015(8) .0120(9)
C215 .0295(9) .0197(8) .0453(12) .0062(8) .0072(8) .0042(9)
C216 .0242(9) .0176(8) .0324(10) .0020(7) .0048(8) -.0002(7)
C221 .0136(7) .0204(7) .0193(8) -.0003(6) .0016(6) -.0012(6)
C222 .0153(7) .0192(8) .0270(9) -.0006(6) .0020(7) -.0026(7)
C223 .0181(8) .0187(8) .0348(10) -.0028(6) .0030(7) -.0023(7)
C224 .0163(8) .0292(9) .0277(10) -.0045(7) .0032(7) -.0016(7)
C225 .0148(8) .0274(9) .0263(9) .0019(7) .0037(7) -.0035(7)
C226 .0186(8) .0199(8) .0253(9) .0000(6) .0021(7) -.0027(7)
C231 .0160(7) .0188(7) .0250(9) .0015(6) .0015(6) -.0023(6)
C232 .0281(9) .0248(9) .0246(9) -.0049(7) .0019(7) -.0027(7)
C233 .0367(11) .0431(12) .0218(10) -.0039(9) .0014(8) -.0038(9)
C234 .0328(11) .0442(12) .0315(11) -.0040(9) -.0016(9) -.0152(10)
C235 .0260(10) .0319(10) .0426(12) -.0088(8) .0044(9) -.0141(9)
C236 .0219(8) .0237(8) .0299(10) -.0043(7) .0065(7) -.0062(7)
C1 .0152(7) .0139(7) .0285(9) .0017(6) .0038(6) .0006(6)
C2 .0190(8) .0159(7) .0284(9) .0015(6) .0018(7) -.0026(7)
C3 .0239(9) .0196(8) .0287(9) .0022(7) .0020(7) -.0028(7)
C4 .0341(11) .0303(10) .0322(11) .0032(8) -.0039(9) -.0050(8)
C41 .067(2) .120(4) .050(2) -.032(2) -.0088(17) .024(2)
C42 .0364(14) .0594(18) .0557(18) .0049(13) -.0070(13) -.0066(15)
C43 .061(2) .080(2) .0521(18) .0239(17) -.0214(16) -.0362(18)
Si .0315(3) .0445(3) .0271(3) -.0002(3) -.0065(2) -.0040(3)
C01 .0237(9) .0174(8) .0349(10) -.0011(7) -.0047(8) .0080(7)
C02 .0207(8) .0296(9) .0267(9) .0008(7) .0012(7) .0119(8)
C03 .0247(9) .0259(9) .0239(9) .0006(7) -.0053(7) .0042(7)
C04 .0156(8) .0269(9) .0336(10) .0008(7) -.0046(7) .0088(8)
C05 .0230(9) .0220(8) .0336(10) .0078(7) .0015(8) .0049(8)
C10 .329(8) .128(4) .052(2) -.133(5) -.024(3) .003(2)
C20 .112(3) .111(3) .103(3) -.057(3) -.053(3) .054(3)
C30 .0539(16) .0590(16) .0516(15) -.0067(13) .0021(13) .0229(13)
C40 .072(2) .077(2) .082(2) .0302(18) .0324(18) .0281(18)
C50 .140(4) .085(3) .070(2) -.011(3) .013(2) -.013(2)

loop_
_atom_type_symbol
_atom_type_description
_atom_type_oxidation_number
_atom_type_number_in_cell
_atom_type_scat_dispersion_real
_atom_type_scat_dispersion_imag
_atom_type_scat_source
C ? 0 212 .002 .002 'Int Tables Vol IV Tables 2.2B and 2.3.1'
H ? 0 224 0 0 'Int Tables Vol IV Tables 2.2B and 2.3.1'
P ? 0 8 .09 .095 'Int Tables Vol IV Tables 2.2B and 2.3.1'
Si ? 0 4 .072 .071 'Int Tables Vol IV Tables 2.2B and 2.3.1'
Ru ? 0 4 -1.42 .836 'Int Tables Vol IV Tables 2.2B and 2.3.1'

loop_
_diffrn_attenuator_code
_diffrn_attenuator_scale
? ?

loop_
_geom_angle_atom_site_label_1
_geom_angle_atom_site_label_2
_geom_angle_atom_site_label_3
_geom_angle_site_symmetry_1
_geom_angle_site_symmetry_2
_geom_angle_site_symmetry_3
_geom_angle
_geom_angle_publ_flag
P1 Ru P2 . . . 101.015(16) ?
P1 Ru C1 . . . 87.15(5) ?
P1 Ru C01 . . . 139.23(5) ?
P1 Ru C02 . . . 149.57(5) ?
P1 Ru C03 . . . 113.33(5) ?
P1 Ru C04 . . . 90.14(5) ?
P1 Ru C05 . . . 102.72(5) ?
P2 Ru C1 . . . 86.62(5) ?
P2 Ru C01 . . . 119.75(5) ?
P2 Ru C02 . . . 93.51(5) ?
P2 Ru C03 . . . 100.91(5) ?
P2 Ru C04 . . . 135.42(5) ?
P2 Ru C05 . . . 154.89(5) ?
C1 Ru C01 . . . 94.97(7) ?
C1 Ru C02 . . . 120.56(7) ?
C1 Ru C03 . . . 155.91(6) ?
C1 Ru C04 . . . 137.37(7) ?
C1 Ru C05 . . . 102.59(7) ?
C01 Ru C02 . . . 36.40(7) ?
C01 Ru C03 . . . 61.37(7) ?
C01 Ru C04 . . . 61.42(7) ?
C01 Ru C05 . . . 37.10(7) ?
C02 Ru C03 . . . 36.91(7) ?
C02 Ru C04 . . . 61.35(7) ?
C02 Ru C05 . . . 61.62(7) ?
C03 Ru C04 . . . 36.84(7) ?
C03 Ru C05 . . . 61.91(7) ?
C04 Ru C05 . . . 37.06(7) ?
Ru P1 C111 . . . 120.00(6) ?
Ru P1 C121 . . . 108.84(5) ?
Ru P1 C131 . . . 118.43(6) ?
C111 P1 C121 . . . 104.74(8) ?
C111 P1 C131 . . . 100.64(7) ?
C121 P1 C131 . . . 102.05(7) ?
P1 C111 C112 . . . 122.32(13) ?
P1 C111 C116 . . . 118.93(13) ?
C112 C111 C116 . . . 118.63(16) ?
C111 C112 C113 . . . 120.17(19) ?
C111 C112 H112 . . . 119.6(11) ?
C113 C112 H112 . . . 120.3(11) ?
C112 C113 C114 . . . 120.3(2) ?
C112 C113 H113 . . . 118.0(14) ?
C114 C113 H113 . . . 121.7(14) ?
C113 C114 C115 . . . 120.0(2) ?
C113 C114 H114 . . . 119.2(14) ?
C115 C114 H114 . . . 120.7(14) ?
C114 C115 C116 . . . 120.2(2) ?
C114 C115 H115 . . . 121.0(13) ?
C116 C115 H115 . . . 118.8(13) ?
C111 C116 C115 . . . 120.67(18) ?
C111 C116 H116 . . . 118.7(12) ?
C115 C116 H116 . . . 120.6(12) ?
P1 C121 C122 . . . 118.97(13) ?
P1 C121 C126 . . . 122.91(13) ?
C122 C121 C126 . . . 117.96(16) ?
C121 C122 C123 . . . 120.97(17) ?
C121 C122 H122 . . . 120.1(12) ?
C123 C122 H122 . . . 118.9(12) ?
C122 C123 C124 . . . 120.33(18) ?
C122 C123 H123 . . . 118.1(12) ?
C124 C123 H123 . . . 121.5(12) ?
C123 C124 C125 . . . 119.5(2) ?
C123 C124 H124 . . . 119.1(13) ?
C125 C124 H124 . . . 121.4(13) ?
C124 C125 C126 . . . 120.52(18) ?
C124 C125 H125 . . . 122.1(14) ?
C126 C125 H125 . . . 117.4(14) ?
C121 C126 C125 . . . 120.70(17) ?
C121 C126 H126 . . . 117.9(11) ?
C125 C126 H126 . . . 121.4(11) ?
P1 C131 C132 . . . 120.82(14) ?
P1 C131 C136 . . . 120.73(13) ?
C132 C131 C136 . . . 118.45(15) ?
C131 C132 C133 . . . 120.37(19) ?
C131 C132 H132 . . . 119.3(11) ?
C133 C132 H132 . . . 120.2(11) ?
C132 C133 C134 . . . 120.5(2) ?
C132 C133 H133 . . . 118.2(13) ?
C134 C133 H133 . . . 121.3(13) ?
C133 C134 C135 . . . 119.88(18) ?
C133 C134 H134 . . . 119.4(13) ?
C135 C134 H134 . . . 120.7(13) ?
C134 C135 C136 . . . 120.0(2) ?
C134 C135 H135 . . . 121.1(12) ?
C136 C135 H135 . . . 118.9(12) ?
C131 C136 C135 . . . 120.77(17) ?
C131 C136 H136 . . . 119.8(11) ?
C135 C136 H136 . . . 119.4(11) ?
Ru P2 C211 . . . 127.40(6) ?
Ru P2 C221 . . . 113.27(5) ?
Ru P2 C231 . . . 109.45(5) ?
C211 P2 C221 . . . 97.04(7) ?
C211 P2 C231 . . . 104.39(7) ?
C221 P2 C231 . . . 102.13(8) ?
P2 C211 C212 . . . 117.23(12) ?
P2 C211 C216 . . . 123.35(13) ?
C212 C211 C216 . . . 118.77(16) ?
C211 C212 C213 . . . 120.68(17) ?
C211 C212 H212 . . . 121.5(12) ?
C213 C212 H212 . . . 117.8(12) ?
C212 C213 C214 . . . 119.99(18) ?
C212 C213 H213 . . . 119.4(13) ?
C214 C213 H213 . . . 120.6(13) ?
C213 C214 C215 . . . 119.83(18) ?
C213 C214 H214 . . . 117.6(13) ?
C215 C214 H214 . . . 122.5(13) ?
C214 C215 C216 . . . 120.64(18) ?
C214 C215 H215 . . . 118.9(13) ?
C216 C215 H215 . . . 120.5(13) ?
C211 C216 C215 . . . 120.07(18) ?
C211 C216 H216 . . . 121.6(11) ?
C215 C216 H216 . . . 118.3(11) ?
P2 C221 C222 . . . 120.91(12) ?
P2 C221 C226 . . . 120.76(12) ?
C222 C221 C226 . . . 118.33(15) ?
C221 C222 C223 . . . 120.72(16) ?
C221 C222 H222 . . . 119.4(11) ?
C223 C222 H222 . . . 119.8(11) ?
C222 C223 C224 . . . 120.41(16) ?
C222 C223 H223 . . . 119.4(13) ?
C224 C223 H223 . . . 120.2(13) ?
C223 C224 C225 . . . 119.45(17) ?
C223 C224 H224 . . . 120.2(12) ?
C225 C224 H224 . . . 120.4(12) ?
C224 C225 C226 . . . 120.42(16) ?
C224 C225 H225 . . . 120.0(11) ?
C226 C225 H225 . . . 119.5(11) ?
C221 C226 C225 . . . 120.58(16) ?
C221 C226 H226 . . . 119.0(10) ?
C225 C226 H226 . . . 120.4(10) ?
P2 C231 C232 . . . 122.23(13) ?
P2 C231 C236 . . . 119.09(14) ?
C232 C231 C236 . . . 118.14(16) ?
C231 C232 C233 . . . 121.05(18) ?
C231 C232 H232 . . . 121.2(13) ?
C233 C232 H232 . . . 117.7(13) ?
C232 C233 C234 . . . 120.2(2) ?
C232 C233 H233 . . . 122.5(13) ?
C234 C233 H233 . . . 117.3(13) ?
C233 C234 C235 . . . 119.6(2) ?
C233 C234 H234 . . . 117.6(13) ?
C235 C234 H234 . . . 122.8(13) ?
C234 C235 C236 . . . 120.3(2) ?
C234 C235 H235 . . . 121.4(14) ?
C236 C235 H235 . . . 118.3(14) ?
C231 C236 C235 . . . 120.72(18) ?
C231 C236 H236 . . . 118.3(11) ?
C235 C236 H236 . . . 120.9(11) ?
Ru C1 C2 . . . 179.57(14) ?
C1 C2 C3 . . . 171.08(18) ?
C2 C3 C4 . . . 178.0(2) ?
C3 C4 Si . . . 174.60(19) ?
Si C41 H41a . . . 113(2) ?
Si C41 H41b . . . 107(3) ?
Si C41 H41c . . . 109(2) ?
H41a C41 H41b . . . 112(3) ?
H41a C41 H41c . . . 102(3) ?
H41b C41 H41c . . . 114(3) ?
Si C42 H42a . . . 110.7(16) ?
Si C42 H42b . . . 112.3(18) ?
Si C42 H42c . . . 112(2) ?
H42a C42 H42b . . . 110(2) ?
H42a C42 H42c . . . 110(2) ?
H42b C42 H42c . . . 102(3) ?
Si C43 H43a . . . 109.0(18) ?
Si C43 H43b . . . 105.4(18) ?
Si C43 H43c . . . 111(2) ?
H43a C43 H43b . . . 115(3) ?
H43a C43 H43c . . . 108(3) ?
H43b C43 H43c . . . 109(3) ?
C4 Si C41 . . . 108.89(14) ?
C4 Si C42 . . . 110.41(12) ?
C4 Si C43 . . . 107.49(13) ?
C41 Si C42 . . . 108.86(17) ?
C41 Si C43 . . . 110.6(2) ?
C42 Si C43 . . . 110.58(16) ?
Ru C01 C02 . . . 72.02(11) ?
Ru C01 C05 . . . 71.30(10) ?
Ru C01 H01 . . . 121.0(12) ?
C02 C01 C05 . . . 108.68(16) ?
C02 C01 H01 . . . 127.3(13) ?
C05 C01 H01 . . . 124.0(13) ?
Ru C02 C01 . . . 71.57(11) ?
Ru C02 C03 . . . 71.88(11) ?
Ru C02 H02 . . . 125.1(13) ?
C01 C02 C03 . . . 108.51(17) ?
C01 C02 H02 . . . 126.4(13) ?
C03 C02 H02 . . . 125.0(13) ?
Ru C03 C02 . . . 71.22(10) ?
Ru C03 C04 . . . 70.40(10) ?
Ru C03 H03 . . . 125.9(12) ?
C02 C03 C04 . . . 106.84(16) ?
C02 C03 H03 . . . 127.2(12) ?
C04 C03 H03 . . . 125.8(12) ?
Ru C04 C03 . . . 72.76(10) ?
Ru C04 C05 . . . 71.95(10) ?
Ru C04 H04 . . . 120.8(12) ?
C03 C04 C05 . . . 109.26(16) ?
C03 C04 H04 . . . 127.6(12) ?
C05 C04 H04 . . . 123.1(12) ?
Ru C05 C01 . . . 71.60(10) ?
Ru C05 C04 . . . 70.99(10) ?
Ru C05 H05 . . . 120.6(12) ?
C01 C05 C04 . . . 106.69(17) ?
C01 C05 H05 . . . 125.2(12) ?
C04 C05 H05 . . . 128.0(12) ?
C20 C10 H10a . . . 113.1 ?
C20 C10 H10b . . . 109.4 ?
C20 C10 H10c . . . 110.8 ?
H10a C10 H10b . . . 108.3 ?
H10a C10 H10c . . . 108.7 ?
H10b C10 H10c . . . 106.2 ?
C10 C20 C30 . . . 113.4(4) ?
C10 C20 H20a . . . 109.8 ?
C10 C20 H20b . . . 108.0 ?
C30 C20 H20a . . . 110.0 ?
C30 C20 H20b . . . 108.3 ?
H20a C20 H20b . . . 107.0 ?
C20 C30 C40 . . . 116.0(3) ?
C20 C30 H30a . . . 109.4 ?
C20 C30 H30b . . . 108.0 ?
C40 C30 H30a . . . 108.1 ?
C40 C30 H30b . . . 107.7 ?
H30a C30 H30b . . . 107.3 ?
C30 C40 C50 . . . 114.2(3) ?
C30 C40 H40a . . . 108.4 ?
C30 C40 H40b . . . 108.2 ?
C50 C40 H40a . . . 109.0 ?
C50 C40 H40b . . . 109.1 ?
H40a C40 H40b . . . 107.8 ?
C40 C50 H50a . . . 110.8 ?
C40 C50 H50b . . . 110.0 ?
C40 C50 H50c . . . 109.9 ?
H50a C50 H50b . . . 109.0 ?
H50a C50 H50c . . . 108.5 ?
H50b C50 H50c . . . 108.6 ?

loop_
_geom_bond_atom_site_label_1
_geom_bond_atom_site_label_2
_geom_bond_site_symmetry_1
_geom_bond_site_symmetry_2
_geom_bond_distance
_geom_bond_publ_flag
Ru P1 . . 2.2980(5) ?
Ru P2 . . 2.2975(4) ?
Ru C1 . . 1.9881(17) ?
Ru C01 . . 2.2417(18) ?
Ru C02 . . 2.248(2) ?
Ru C03 . . 2.2561(18) ?
Ru C04 . . 2.2254(18) ?
Ru C05 . . 2.2378(18) ?
P1 C111 . . 1.8315(17) ?
P1 C121 . . 1.8515(17) ?
P1 C131 . . 1.8409(16) ?
C111 C112 . . 1.391(3) ?
C111 C116 . . 1.405(2) ?
C112 C113 . . 1.393(3) ?
C112 H112 . . .95(2) ?
C113 C114 . . 1.386(3) ?
C113 H113 . . .92(2) ?
C114 C115 . . 1.375(3) ?
C114 H114 . . .94(2) ?
C115 C116 . . 1.382(3) ?
C115 H115 . . .89(2) ?
C116 H116 . . .93(2) ?
C121 C122 . . 1.398(2) ?
C121 C126 . . 1.399(2) ?
C122 C123 . . 1.388(3) ?
C122 H122 . . .92(2) ?
C123 C124 . . 1.386(3) ?
C123 H123 . . .93(2) ?
C124 C125 . . 1.378(3) ?
C124 H124 . . .96(2) ?
C125 C126 . . 1.393(3) ?
C125 H125 . . .91(2) ?
C126 H126 . . .982(19) ?
C131 C132 . . 1.407(3) ?
C131 C136 . . 1.389(3) ?
C132 C133 . . 1.386(3) ?
C132 H132 . . .96(2) ?
C133 C134 . . 1.381(3) ?
C133 H133 . . .95(2) ?
C134 C135 . . 1.384(3) ?
C134 H134 . . .92(2) ?
C135 C136 . . 1.397(3) ?
C135 H135 . . .96(2) ?
C136 H136 . . .97(2) ?
P2 C211 . . 1.8391(16) ?
P2 C221 . . 1.8451(17) ?
P2 C231 . . 1.8312(17) ?
C211 C212 . . 1.391(2) ?
C211 C216 . . 1.396(2) ?
C212 C213 . . 1.386(3) ?
C212 H212 . . .91(2) ?
C213 C214 . . 1.386(3) ?
C213 H213 . . .91(2) ?
C214 C215 . . 1.372(3) ?
C214 H214 . . .95(2) ?
C215 C216 . . 1.389(3) ?
C215 H215 . . .88(2) ?
C216 H216 . . .95(2) ?
C221 C222 . . 1.391(2) ?
C221 C226 . . 1.403(2) ?
C222 C223 . . 1.389(2) ?
C222 H222 . . .965(19) ?
C223 C224 . . 1.381(3) ?
C223 H223 . . .87(2) ?
C224 C225 . . 1.387(3) ?
C224 H224 . . .93(2) ?
C225 C226 . . 1.383(2) ?
C225 H225 . . .932(19) ?
C226 H226 . . .966(17) ?
C231 C232 . . 1.387(3) ?
C231 C236 . . 1.400(2) ?
C232 C233 . . 1.387(3) ?
C232 H232 . . .86(2) ?
C233 C234 . . 1.378(3) ?
C233 H233 . . .90(2) ?
C234 C235 . . 1.385(3) ?
C234 H234 . . .96(2) ?
C235 C236 . . 1.382(3) ?
C235 H235 . . .92(2) ?
C236 H236 . . .928(19) ?
C1 C2 . . 1.225(2) ?
C2 C3 . . 1.375(2) ?
C3 C4 . . 1.213(3) ?
C4 Si . . 1.824(2) ?
C41 Si . . 1.856(5) ?
C41 H41a . . .92(4) ?
C41 H41b . . .91(4) ?
C41 H41c . . .95(4) ?
C42 Si . . 1.854(3) ?
C42 H42a . . .97(3) ?
C42 H42b . . .91(3) ?
C42 H42c . . .89(3) ?
C43 Si . . 1.857(4) ?
C43 H43a . . .95(3) ?
C43 H43b . . .93(3) ?
C43 H43c . . .92(4) ?
C01 C02 . . 1.402(3) ?
C01 C05 . . 1.425(3) ?
C01 H01 . . .914(19) ?
C02 C03 . . 1.426(3) ?
C02 H02 . . .89(2) ?
C03 C04 . . 1.416(3) ?
C03 H03 . . .93(2) ?
C04 C05 . . 1.418(3) ?
C04 H04 . . .92(2) ?
C05 H05 . . .94(2) ?
C10 C20 . . 1.520(7) ?
C10 H10a . . .941 ?
C10 H10b . . .972 ?
C10 H10c . . .967 ?
C20 C30 . . 1.490(5) ?
C20 H20a . . .952 ?
C20 H20b . . .976 ?
C30 C40 . . 1.502(4) ?
C30 H30a . . .959 ?
C30 H30b . . .966 ?
C40 C50 . . 1.484(5) ?
C40 H40a . . .961 ?
C40 H40b . . .959 ?
C50 H50a . . .953 ?
C50 H50b . . .952 ?
C50 H50c . . .957 ?

loop_
_geom_hbond_atom_site_label_D
_geom_hbond_atom_site_label_H
_geom_hbond_atom_site_label_A
_geom_hbond_site_symmetry_D
_geom_hbond_site_symmetry_H
_geom_hbond_site_symmetry_A
_geom_hbond_distance_DH
_geom_hbond_distance_HA
_geom_hbond_distance_DA
_geom_hbond_angle_DHA
_geom_hbond_publ_flag
? ? ? ? ? ? ? ? ? ? ?

loop_
_geom_torsion_atom_site_label_1
_geom_torsion_atom_site_label_2
_geom_torsion_atom_site_label_3
_geom_torsion_atom_site_label_4
_geom_torsion_site_symmetry_1
_geom_torsion_site_symmetry_2
_geom_torsion_site_symmetry_3
_geom_torsion_site_symmetry_4
_geom_torsion
_geom_torsion_publ_flag
? ? ? ? ? ? ? ? ? ?
